data_1100966
loop_
_publ_author_name
'Jian-Ping Lang'
'Chang-Mei Jiao'
'Shan-Bao Qiao'
'Wen-Hua Zhang'
'Brendan F. Abrahams'

_publ_contact_author_email jplang@suda.edu.cn
_publ_contact_author_fax 86-512-65213506
_publ_contact_author_name 'Jian-Ping Lang'
_publ_contact_author_phone 86-512-65224783
_publ_section_title
;

Acetic Acid Induced Self-Assembly of Supramolecular Compounds

[Et4N]3[(WS4Cu2)2(\m-CN)3].2MeCN and [PPh4][WS4Cu3(\m-CN)2].MeCN from

Preformed Clusters [A]2[WS4(CuCN)2] (A = Et4N, PPh4)

;
_journal_name_full 'Inorganic Chemistry'
_journal_page_first 3664
_journal_page_last 3668
_journal_paper_doi 10.1021/ic048224w
_journal_volume 44
_journal_year 2005
_chemical_formula_moiety 'C31 H66 Cu4 N8 S8 W2 '
_chemical_formula_sum 'C31 H66 Cu4 N8 S8 W2'
_chemical_formula_weight 1429.28
_space_group_IT_number 14
_symmetry_cell_setting monoclinic
_symmetry_Int_Tables_number 14
_symmetry_space_group_name_Hall '-P 2yn'
_symmetry_space_group_name_H-M 'P 1 21/n 1'
_cell_angle_alpha 90
_cell_angle_beta 101.785(4)
_cell_angle_gamma 90
_cell_formula_units_Z 4
_cell_length_a 10.078(4)
_cell_length_b 18.958(7)
_cell_length_c 13.535(5)
_cell_measurement_reflns_used 6635
_cell_measurement_temperature 193.1
_cell_measurement_theta_max 27.5
_cell_measurement_theta_min 3.2
_cell_volume 2531.5(17)
_computing_cell_refinement CrystalClear
_computing_data_collection CrystalClear
_computing_data_reduction CrystalStructure
_computing_publication_material 'CrystalStructure 3.6.0'
_computing_structure_refinement CRYSTALS
_computing_structure_solution SHELXS97
_diffrn_detector_area_resol_mean 14.62
_diffrn_measured_fraction_theta_full 0.9962
_diffrn_measured_fraction_theta_max 0.9962
_diffrn_measurement_device_type 'Rigaku Mercury'
_diffrn_measurement_method \w
_diffrn_radiation_type 'Mo K\a'
_diffrn_radiation_wavelength 0.7107
_diffrn_reflns_av_R_equivalents 0.040
_diffrn_reflns_limit_h_max 13
_diffrn_reflns_limit_h_min -13
_diffrn_reflns_limit_k_max 24
_diffrn_reflns_limit_k_min -22
_diffrn_reflns_limit_l_max 17
_diffrn_reflns_limit_l_min -17
_diffrn_reflns_number 25541
_diffrn_reflns_theta_full 27.48
_diffrn_reflns_theta_max 27.48
_exptl_absorpt_coefficient_mu 6.542
_exptl_absorpt_correction_T_max 0.375
_exptl_absorpt_correction_T_min 0.264
_exptl_absorpt_correction_type multi-scan
_exptl_absorpt_process_details 'Jacobson, R. (1998) Private communication'
_exptl_crystal_colour orange
_exptl_crystal_density_diffrn 1.875
_exptl_crystal_density_method 'not measured'
_exptl_crystal_description prism
_exptl_crystal_F_000 1400.00
_exptl_crystal_size_max 0.35
_exptl_crystal_size_mid 0.25
_exptl_crystal_size_min 0.15
_refine_diff_density_max 1.63
_refine_diff_density_min -1.25
_refine_ls_extinction_method none
_refine_ls_goodness_of_fit_ref 1.019
_refine_ls_hydrogen_treatment refall
_refine_ls_number_parameters 239
_refine_ls_number_reflns 4715
_refine_ls_R_factor_gt 0.0380
_refine_ls_shift/su_max 0.0000
_refine_ls_structure_factor_coef F
_refine_ls_weighting_details 'w = 1/[0.0008Fo^2^ + 1.0000\s(Fo^2^) + 0.5000]'
_refine_ls_weighting_scheme calc
_refine_ls_wR_factor_ref 0.0500
_reflns_number_gt 4715
_reflns_number_total 5781
_reflns_threshold_expression F^2^>2.0\s(F^2^)
_cod_data_source_file ic048224wsi20041217_031201_3.cif
_cod_data_source_block '[Et4N]3[{WS4Cu2(m-CN)}2(m'-CN)].2MeCN'
_cod_original_cell_volume 2531.4(17)
_cod_original_formula_sum 'C31 H66 Cu4 N8 S8 W2 '
_cod_database_code 1100966

loop_
_symmetry_equiv_pos_site_id
_symmetry_equiv_pos_as_xyz
1 +X,+Y,+Z
2 1/2-X,1/2+Y,1/2-Z
3 -X,-Y,-Z
4 1/2+X,1/2-Y,1/2+Z

loop_
_atom_site_label
_atom_site_type_symbol
_atom_site_fract_x
_atom_site_fract_y
_atom_site_fract_z
_atom_site_U_iso_or_equiv
_atom_site_adp_type
_atom_site_occupancy
_atom_site_symmetry_multiplicity
_atom_site_calc_flag
_atom_site_refinement_flags
_atom_site_disorder_assembly
_atom_site_disorder_group
W(1) W 0.56225(2) 0.18717(10) 0.78849(2) 0.0207(7) Uani 1.00 1 d . . .
Cu(1) Cu 0.67694(9) 0.24783(5) 0.65121(6) 0.0306(2) Uani 1.00 1 d . . .
Cu(2) Cu 0.45556(8) 0.12537(4) 0.93730(6) 0.0268(2) Uani 1.00 1 d . . .
S(1) S 0.5376(2) 0.29912(10) 0.7385(2) 0.0396(5) Uani 1.00 1 d . . .
S(2) S 0.6945(2) 0.13471(10) 0.69766(13) 0.0322(4) Uani 1.00 1 d . . .
S(3) S 0.6590(2) 0.18431(9) 0.94908(12) 0.0287(4) Uani 1.00 1 d . . .
S(4) S 0.3660(2) 0.13219(11) 0.76660(13) 0.0343(5) Uani 1.00 1 d . . .
N(1) N 0.3391(2) 0.1795(2) 1.0146(2) 0.0246(12) Uiso 0.50 1 d P . .
N(1a) N 0.2748(3) 0.2082(3) 1.0633(3) 0.038(2) Uiso 0.50 1 d P . .
N(2) N 0.4781(3) 0.0309(3) 0.9853(3) 0.0306(13) Uiso 0.50 1 d P . .
N(3) N 0.0983(6) 0.3770(3) 0.8289(4) 0.031(2) Uani 1.00 1 d . . .
N(4) N -0.0073(12) 0.0289(6) 0.6290(9) 0.092(4) Uani 1.00 1 d . . .
N(5) N 0.5000 0.5000 0.5000 0.023(2) Uani 1.00 2 d S . .
C(1) C 0.2749(3) 0.2082(3) 1.0634(3) 0.038(2) Uiso 0.50 1 d P . .
C(1a) C 0.3391(2) 0.1795(2) 1.0146(2) 0.0246(12) Uiso 0.50 1 d P . .
C(2) C 0.4781(3) 0.0309(3) 0.9853(3) 0.0306(13) Uiso 0.50 1 d P . .
C(3) C 0.0972(7) 0.4199(4) 0.7329(5) 0.036(2) Uani 1.00 1 d . . .
C(4) C 0.2356(8) 0.4274(6) 0.7060(6) 0.051(3) Uani 1.00 1 d . . .
C(5) C 0.1898(8) 0.4124(5) 0.9176(6) 0.044(2) Uani 1.00 1 d . . .
C(6) C 0.1557(11) 0.4884(6) 0.9386(8) 0.065(3) Uani 1.00 1 d . . .
C(7) C -0.0477(7) 0.3743(4) 0.8400(6) 0.036(2) Uani 1.00 1 d . . .
C(8) C -0.0729(10) 0.3346(6) 0.9322(7) 0.057(3) Uani 1.00 1 d . . .
C(9) C 0.1558(9) 0.3048(4) 0.8208(7) 0.048(2) Uani 1.00 1 d . . .
C(10) C 0.0818(12) 0.2589(5) 0.7343(8) 0.067(3) Uani 1.00 1 d . . .
C(11) C 0.0228(10) 0.0766(6) 0.5859(8) 0.061(3) Uani 1.00 1 d . . .
C(12) C 0.0601(12) 0.1364(6) 0.5295(9) 0.068(3) Uani 1.00 1 d . . .
C(13) C 0.433(2) 0.5386(8) 0.5763(11) 0.035(3) Uiso 0.50 1 d P . .
C(14) C 0.479(2) 0.6113(10) 0.607(2) 0.044(5) Uiso 0.50 1 d P . .
C(15) C 0.6570(13) 0.5027(7) 0.5346(10) 0.026(3) Uiso 0.50 1 d P . .
C(16) C 0.713(2) 0.4748(10) 0.639(2) 0.038(5) Uiso 0.50 1 d P . .
C(17) C 0.451(2) 0.4250(9) 0.4955(12) 0.043(4) Uiso 0.50 1 d P . .
C(18) C 0.498(2) 0.3795(9) 0.4195(13) 0.031(3) Uiso 0.50 1 d P . .
C(19) C 0.468(2) 0.5377(9) 0.3984(12) 0.040(4) Uiso 0.50 1 d P . .
C(20) C 0.317(2) 0.5356(10) 0.349(1) 0.033(4) Uiso 0.50 1 d P . .
H(1) H 0.0383 0.3972 0.6784 0.043 Uiso 1.00 1 c R . .
H(2) H 0.0637 0.4657 0.7421 0.043 Uiso 1.00 1 c R . .
H(3) H 0.2705 0.3819 0.6962 0.063 Uiso 1.00 1 c R . .
H(4) H 0.2276 0.4542 0.6458 0.063 Uiso 1.00 1 c R . .
H(5) H 0.2954 0.4507 0.7593 0.063 Uiso 1.00 1 c R . .
H(6) H 0.1864 0.3855 0.9763 0.051 Uiso 1.00 1 c R . .
H(7) H 0.2795 0.4116 0.9057 0.051 Uiso 1.00 1 c R . .
H(8) H 0.2182 0.5061 0.9955 0.080 Uiso 1.00 1 c R . .
H(9) H 0.1613 0.5157 0.8808 0.080 Uiso 1.00 1 c R . .
H(10) H 0.0668 0.4905 0.9520 0.080 Uiso 1.00 1 c R . .
H(11) H -0.0784 0.4214 0.8439 0.045 Uiso 1.00 1 c R . .
H(12) H -0.0991 0.3521 0.7816 0.045 Uiso 1.00 1 c R . .
H(13) H -0.1664 0.3356 0.9347 0.071 Uiso 1.00 1 c R . .
H(14) H -0.0447 0.2871 0.9275 0.071 Uiso 1.00 1 c R . .
H(15) H -0.0226 0.3560 0.9916 0.071 Uiso 1.00 1 c R . .
H(16) H 0.2467 0.3102 0.8128 0.056 Uiso 1.00 1 c R . .
H(17) H 0.1550 0.2806 0.8822 0.056 Uiso 1.00 1 c R . .
H(18) H -0.0099 0.2536 0.7405 0.078 Uiso 1.00 1 c R . .
H(19) H 0.0847 0.2815 0.6721 0.078 Uiso 1.00 1 c R . .
H(20) H 0.1242 0.2139 0.7373 0.078 Uiso 1.00 1 c R . .
H(21) H 0.1317 0.1233 0.4973 0.081 Uiso 1.00 1 c R . .
H(22) H 0.0889 0.1745 0.5745 0.081 Uiso 1.00 1 c R . .
H(23) H -0.0163 0.1506 0.4801 0.081 Uiso 1.00 1 c R . .

loop_
_atom_site_aniso_label
_atom_site_aniso_U_11
_atom_site_aniso_U_22
_atom_site_aniso_U_33
_atom_site_aniso_U_12
_atom_site_aniso_U_13
_atom_site_aniso_U_23
W(1) 0.0216(1) 0.0216(1) 0.02093(13) 0.00305(10) 0.00911(9) 0.00382(9)
Cu(1) 0.0299(4) 0.0375(5) 0.0273(4) -0.0017(4) 0.0129(3) 0.0086(4)
Cu(2) 0.0288(4) 0.0270(4) 0.0273(4) -0.0011(3) 0.0123(3) -0.0000(3)
S(1) 0.0498(12) 0.0276(9) 0.0476(11) 0.0127(8) 0.0242(9) 0.0140(8)
S(2) 0.0381(10) 0.0350(9) 0.0278(8) 0.0120(7) 0.0167(7) 0.0040(7)
S(3) 0.0278(8) 0.0357(9) 0.0231(7) -0.0064(7) 0.0063(6) -0.0001(7)
S(4) 0.0251(8) 0.0472(11) 0.0297(8) -0.0053(8) 0.0034(7) 0.0013(8)
N(3) 0.025(3) 0.036(3) 0.030(3) -0.001(2) 0.004(2) 0.006(3)
N(4) 0.089(8) 0.085(8) 0.098(8) 0.020(6) 0.011(6) 0.030(7)
N(5) 0.015(3) 0.024(4) 0.032(4) -0.001(3) 0.008(3) 0.007(3)
C(3) 0.030(4) 0.047(4) 0.030(4) 0.003(3) 0.004(3) 0.015(3)
C(4) 0.031(4) 0.085(7) 0.041(4) 0.004(4) 0.013(3) 0.020(5)
C(5) 0.041(5) 0.059(5) 0.028(4) -0.012(4) 0.000(3) 0.011(4)
C(6) 0.067(7) 0.070(7) 0.063(6) -0.023(5) 0.024(5) -0.017(5)
C(7) 0.025(4) 0.046(4) 0.041(4) 0.004(3) 0.015(3) 0.009(3)
C(8) 0.045(5) 0.074(6) 0.058(6) -0.012(5) 0.028(4) 0.012(5)
C(9) 0.049(5) 0.045(5) 0.045(5) 0.019(4) -0.002(4) 0.016(4)
C(10) 0.074(7) 0.053(6) 0.067(6) 0.026(5) -0.005(5) -0.001(5)
C(11) 0.050(6) 0.078(8) 0.052(6) 0.009(5) 0.001(4) -0.009(5)
C(12) 0.069(7) 0.062(7) 0.073(7) 0.004(5) 0.010(6) -0.000(6)

loop_
_atom_type_symbol
_atom_type_description
_atom_type_scat_dispersion_real
_atom_type_scat_dispersion_imag
_atom_type_scat_source
C C 0.003 0.002
;

International Tables for Crystallography

(1992, Vol. C, Tables 4.2.6.8 and 6.1.1.4)

;
H H 0.000 0.000
;

International Tables for Crystallography

(1992, Vol. C, Table 6.1.1.4)

;
Cu Cu 0.320 1.265
;

International Tables for Crystallography

(1992, Vol. C, Tables 4.2.6.8 and 6.1.1.4)

;
N N 0.006 0.003
;

International Tables for Crystallography

(1992, Vol. C, Tables 4.2.6.8 and 6.1.1.4)

;
S S 0.125 0.123
;

International Tables for Crystallography

(1992, Vol. C, Tables 4.2.6.8 and 6.1.1.4)

;
W W -0.849 6.872
;

International Tables for Crystallography

(1992, Vol. C, Tables 4.2.6.8 and 6.1.1.4)

;

loop_
_geom_angle_atom_site_label_1
_geom_angle_atom_site_label_2
_geom_angle_atom_site_label_3
_geom_angle
_geom_angle_publ_flag
_geom_angle_site_symmetry_1
_geom_angle_site_symmetry_2
_geom_angle_site_symmetry_3
Cu(2) W(1) Cu(1) 177.13(2) yes . . .
W(1) Cu(1) S(1) 53.51(6) no . . .
S(1) W(1) Cu(1) 53.79(7) no . . .
W(1) Cu(1) S(2) 53.48(6) no . . .
S(2) W(1) Cu(1) 53.74(5) no . . .
S(3) W(1) Cu(1) 122.52(5) no . . .
S(4) W(1) Cu(1) 128.40(5) no . . .
W(1) Cu(1) N(1a) 174.2(1) yes . . 55404
W(1) Cu(1) C(1) 174.2(1) yes . . 55404
S(1) W(1) Cu(2) 126.61(6) no . . .
S(2) W(1) Cu(2) 125.88(5) no . . .
W(1) Cu(2) S(3) 50.71(4) no . . .
S(3) W(1) Cu(2) 54.64(5) no . . .
W(1) Cu(2) S(4) 50.95(5) no . . .
S(4) W(1) Cu(2) 54.44(5) no . . .
W(1) Cu(2) N(1) 121.7(1) no . . .
W(1) Cu(2) N(2) 128.1(1) no . . .
W(1) Cu(2) C(2) 128.1(1) no . . .
W(1) Cu(2) C(1a) 121.7(1) no . . .
W(1) S(1) Cu(1) 72.70(7) yes . . .
S(2) W(1) S(1) 107.49(8) yes . . .
S(3) W(1) S(1) 108.91(7) yes . . .
S(4) W(1) S(1) 111.67(8) yes . . .
W(1) S(2) Cu(1) 72.78(6) yes . . .
S(3) W(1) S(2) 109.96(6) yes . . .
S(4) W(1) S(2) 109.71(7) yes . . .
W(1) S(3) Cu(2) 74.65(5) yes . . .
S(4) W(1) S(3) 109.08(7) yes . . .
W(1) S(4) Cu(2) 74.62(5) yes . . .
S(2) Cu(1) S(1) 106.95(8) yes . . .
N(1a) Cu(1) S(1) 127.4(2) yes 55404 . .
C(1) Cu(1) S(1) 127.4(2) yes 55404 . .
N(1a) Cu(1) S(2) 125.5(2) yes 55404 . .
C(1) Cu(1) S(2) 125.5(2) yes 55404 . .
Cu(1) N(1a) N(1) 176.0(4) no . 55404 55404
Cu(1) N(1a) C(1) 117(107) no . 55404 55404
C(1) Cu(1) N(1a) 0.0(2) no 55404 . 55404
Cu(1) N(1a) C(1a) 176.0(4) yes . 55404 55404
Cu(1) C(1) N(1) 176.0(4) yes . 55404 55404
Cu(1) C(1) N(1a) 62(107) no . 55404 55404
Cu(1) C(1) C(1a) 176.0(4) no . 55404 55404
S(4) Cu(2) S(3) 101.66(7) yes . . .
N(1) Cu(2) S(3) 108.8(1) yes . . .
N(2) Cu(2) S(3) 112.9(1) yes . . .
C(2) Cu(2) S(3) 112.9(1) no . . .
C(1a) Cu(2) S(3) 108.8(1) no . . .
N(1) Cu(2) S(4) 110.1(1) yes . . .
N(2) Cu(2) S(4) 112.9(1) yes . . .
C(2) Cu(2) S(4) 112.9(1) no . . .
C(1a) Cu(2) S(4) 110.0(1) no . . .
N(2) Cu(2) N(1) 110.2(2) yes . . .
Cu(2) N(1) N(1a) 176.3(4) no . . .
Cu(2) N(1) C(1) 176.3(4) yes . . .
C(2) Cu(2) N(1) 110.2(2) no . . .
Cu(2) N(1) C(1a) 90(96) no . . .
C(1a) Cu(2) N(1) 0.0(2) no . . .
Cu(2) N(2) C(2) 122(128) ? . . .
C(2) Cu(2) N(2) 0.0(2) no . . .
C(1a) Cu(2) N(2) 110.2(2) no . . .
Cu(2) C(2) N(2) 57(128) no . . .
C(1a) Cu(2) C(2) 110.2(2) yes . . .
Cu(2) C(1a) N(1) 89(96) no . . .
Cu(2) C(1a) N(1a) 176.3(4) yes . . .
Cu(2) C(1a) C(1) 176.3(4) no . . .
N(1) N(1a) C(1) 59(109) no . . .
C(1) N(1) N(1a) 0.0(4) no . . .
N(1) N(1a) C(1a) 0.0(3) no . . .
C(1a) N(1) N(1a) 92(97) no . . .
N(1) N(1a) Cu(1) 176.0(4) no . . 45504
N(1) C(1) N(1a) 120(110) no . . .
N(1) C(1) C(1a) 0.0(3) no . . .
C(1a) N(1) C(1) 92(97) no . . .
N(1) C(1) Cu(1) 176.0(4) no . . 45504
N(1) C(1a) N(1a) 87(97) no . . .
N(1) C(1a) C(1) 87(97) no . . .
N(3) C(3) C(4) 113.9(6) no . . .
C(5) N(3) C(3) 109.7(6) no . . .
C(7) N(3) C(3) 105.3(5) no . . .
C(9) N(3) C(3) 111.0(6) no . . .
N(3) C(5) C(6) 116.3(7) no . . .
C(7) N(3) C(5) 112.6(6) no . . .
C(9) N(3) C(5) 106.3(6) no . . .
N(3) C(7) C(8) 115.3(6) no . . .
C(9) N(3) C(7) 112.0(6) no . . .
N(3) C(9) C(10) 116.2(7) no . . .
N(4) C(11) C(12) 178(1) no . . .
C(13) N(5) C(13) 179(1) no 66603 . .
N(5) C(13) C(14) 118(1) no . . .
C(15) N(5) C(13) 110.0(7) no . . .
N(5) C(13) C(15) 55.7(7) no . . 66603
C(15) N(5) C(13) 70.0(7) no 66603 . .
C(17) N(5) C(13) 107.0(9) no . . .
N(5) C(13) C(17) 52.8(7) no . . 66603
C(17) N(5) C(13) 73.0(9) no 66603 . .
N(5) C(13) C(18) 103(1) no . . 66603
C(19) N(5) C(13) 110.1(8) no . . .
N(5) C(13) C(19) 54.9(7) no . . 66603
C(19) N(5) C(13) 69.9(8) no 66603 . .
N(5) C(13) C(14) 118(1) no . 66603 66603
N(5) C(13) C(15) 55.7(7) no . 66603 .
C(15) N(5) C(13) 70.0(7) no . . 66603
C(15) N(5) C(13) 110.0(7) no 66603 . 66603
N(5) C(13) C(17) 52.8(7) no . 66603 .
C(17) N(5) C(13) 73.0(9) no . . 66603
C(17) N(5) C(13) 107.0(9) no 66603 . 66603
N(5) C(13) C(18) 103(1) no . 66603 .
N(5) C(13) C(19) 54.9(7) no . 66603 .
C(19) N(5) C(13) 69.9(8) no . . 66603
C(19) N(5) C(13) 110.1(8) no 66603 . 66603
N(5) C(15) C(13) 54.3(6) no . . 66603
N(5) C(15) C(16) 115(1) no . . .
C(17) N(5) C(15) 110.5(8) no . . .
N(5) C(15) C(17) 53.8(7) no . . 66603
C(17) N(5) C(15) 69.5(8) no 66603 . .
C(19) N(5) C(15) 105.6(8) no . . .
C(19) N(5) C(15) 74.4(8) no 66603 . .
N(5) C(15) C(20) 102(1) no . . 66603
N(5) C(15) C(13) 54.3(6) no . 66603 .
N(5) C(15) C(16) 115(1) no . 66603 66603
N(5) C(15) C(17) 53.8(7) no . 66603 .
C(17) N(5) C(15) 69.5(8) no . . 66603
C(17) N(5) C(15) 110.5(8) no 66603 . 66603
C(19) N(5) C(15) 74.4(8) no . . 66603
C(19) N(5) C(15) 105.6(8) no 66603 . 66603
N(5) C(15) C(20) 102(1) no . 66603 .
N(5) C(17) C(13) 54.2(7) no . . 66603
N(5) C(17) C(14) 102(1) no . . 66603
N(5) C(17) C(15) 56.7(7) no . . 66603
C(17) N(5) C(17) 179(1) no 66603 . .
N(5) C(17) C(18) 115(1) no . . .
C(19) N(5) C(17) 113.6(8) no . . .
N(5) C(17) C(19) 57.4(8) no . . 66603
C(19) N(5) C(17) 66.4(8) no 66603 . .
N(5) C(17) C(13) 54.2(7) no . 66603 .
N(5) C(17) C(14) 102(1) no . 66603 .
N(5) C(17) C(15) 56.7(7) no . 66603 .
N(5) C(17) C(18) 115(1) no . 66603 66603
N(5) C(17) C(19) 57.4(8) no . 66603 .
C(19) N(5) C(17) 66.4(8) no . . 66603
C(19) N(5) C(17) 113.6(8) no 66603 . 66603
N(5) C(19) C(13) 55.2(7) no . . 66603
N(5) C(19) C(16) 101(1) no . . 66603
N(5) C(19) C(17) 56.2(8) no . . 66603
C(19) N(5) C(19) 179(1) no 66603 . .
N(5) C(19) C(20) 112(1) no . . .
N(5) C(19) C(13) 55.2(7) no . 66603 .
N(5) C(19) C(16) 101(1) no . 66603 .
N(5) C(19) C(17) 56.2(8) no . 66603 .
N(5) C(19) C(20) 112(1) no . 66603 66603
N(1a) Cu(1) C(1) 0.0(2) no . 45504 .
C(1) N(1a) Cu(1) 117(107) no . . 45504
C(1a) N(1a) Cu(1) 176.0(4) no . . 45504
N(1a) Cu(1) S(2) 125.5(2) no . 45504 45504
N(1a) C(1) C(1a) 120(110) no . . .
C(1a) N(1a) C(1) 59(109) no . . .
N(1a) C(1) Cu(1) 62(107) no . . 45504
N(1a) C(1a) C(1) 0.0(4) no . . .
C(1a) C(1) Cu(1) 176.0(4) no . . 45504
C(1) Cu(1) S(2) 125.5(2) no . 45504 45504
C(15) C(13) C(14) 136(1) no 66603 . .
C(13) C(14) C(17) 65(1) no . . 66603
C(17) C(13) C(14) 66(1) no 66603 . .
C(13) C(14) C(18) 106(3) no . . 66603
C(18) C(13) C(14) 16(1) no 66603 . .
C(19) C(13) C(14) 125(1) no 66603 . .
C(13) C(15) C(16) 131(1) no . 66603 66603
C(13) C(15) C(17) 87.8(9) no . 66603 .
C(17) C(13) C(15) 89(1) no 66603 . 66603
C(18) C(13) C(15) 124(1) no 66603 . 66603
C(19) C(13) C(15) 88.4(9) no 66603 . 66603
C(13) C(15) C(20) 123(1) no . 66603 .
C(13) C(17) C(14) 48.4(9) no . 66603 .
C(13) C(17) C(15) 90(1) no . 66603 .
C(13) C(17) C(18) 61(1) no . 66603 66603
C(18) C(13) C(17) 50.4(9) no 66603 . 66603
C(13) C(17) C(19) 92(1) no . 66603 .
C(19) C(13) C(17) 90(1) no 66603 . 66603
C(13) C(18) C(14) 57(2) no . 66603 .
C(13) C(18) C(17) 68(1) no . 66603 66603
C(19) C(13) C(18) 122(1) no 66603 . 66603
C(13) C(19) C(16) 116(1) no . 66603 .
C(13) C(19) C(17) 91(1) no . 66603 .
C(13) C(19) C(20) 122(1) no . 66603 66603
C(14) C(17) C(15) 116(1) no . 66603 .
C(14) C(17) C(18) 13.2(9) no . 66603 66603
C(18) C(14) C(17) 42(2) no 66603 . 66603
C(14) C(17) C(19) 128(1) no . 66603 .
C(14) C(18) C(17) 124(3) no . 66603 66603
C(15) C(13) C(14) 136(1) no . 66603 66603
C(16) C(15) C(13) 131(1) no . . 66603
C(15) C(13) C(17) 89(1) no . 66603 .
C(17) C(15) C(13) 87.8(9) no 66603 . 66603
C(15) C(13) C(18) 124(1) no . 66603 .
C(15) C(13) C(19) 88.4(9) no . 66603 .
C(20) C(15) C(13) 123(1) no 66603 . 66603
C(17) C(15) C(16) 126(1) no 66603 . .
C(15) C(16) C(19) 67(1) no . . 66603
C(15) C(16) C(20) 112(3) no . . 66603
C(20) C(15) C(16) 12(1) no 66603 . .
C(15) C(17) C(18) 124(1) no . 66603 66603
C(15) C(17) C(19) 92(1) no . 66603 .
C(20) C(15) C(17) 121(1) no 66603 . 66603
C(15) C(20) C(16) 54(3) no . 66603 .
C(15) C(20) C(19) 69(1) no . 66603 66603
C(16) C(19) C(17) 126(1) no . 66603 .
C(16) C(19) C(20) 10(1) no . 66603 66603
C(20) C(16) C(19) 44(3) no 66603 . 66603
C(16) C(20) C(19) 124(3) no . 66603 66603
C(17) C(13) C(14) 66(1) no . 66603 66603
C(14) C(17) C(13) 48.4(9) no 66603 . 66603
C(15) C(17) C(13) 90(1) no 66603 . 66603
C(17) C(13) C(18) 50.4(9) no . 66603 .
C(18) C(17) C(13) 61(1) no . . 66603
C(17) C(13) C(19) 90(1) no . 66603 .
C(19) C(17) C(13) 92(1) no 66603 . 66603
C(17) C(14) C(13) 65(1) no . 66603 66603
C(15) C(17) C(14) 116(1) no 66603 . 66603
C(17) C(14) C(18) 42(2) no . 66603 .
C(18) C(17) C(14) 13.2(9) no . . 66603
C(19) C(17) C(14) 128(1) no 66603 . 66603
C(17) C(15) C(16) 126(1) no . 66603 66603
C(18) C(17) C(15) 124(1) no . . 66603
C(19) C(17) C(15) 92(1) no 66603 . 66603
C(17) C(15) C(20) 121(1) no . 66603 .
C(17) C(18) C(13) 68(1) no . . 66603
C(17) C(18) C(14) 124(3) no . . 66603
C(19) C(17) C(18) 132(1) no 66603 . .
C(17) C(19) C(20) 131(1) no . 66603 66603
C(18) C(13) C(14) 16(1) no . 66603 66603
C(14) C(18) C(13) 57(2) no 66603 . 66603
C(18) C(13) C(19) 122(1) no . 66603 .
C(18) C(14) C(13) 106(3) no . 66603 66603
C(19) C(13) C(14) 125(1) no . 66603 66603
C(16) C(19) C(13) 116(1) no 66603 . 66603
C(17) C(19) C(13) 91(1) no 66603 . 66603
C(20) C(19) C(13) 122(1) no . . 66603
C(19) C(16) C(15) 67(1) no . 66603 66603
C(17) C(19) C(16) 126(1) no 66603 . 66603
C(19) C(16) C(20) 44(3) no . 66603 .
C(20) C(19) C(16) 10(1) no . . 66603
C(19) C(17) C(18) 132(1) no . 66603 66603
C(20) C(19) C(17) 131(1) no . . 66603
C(19) C(20) C(15) 69(1) no . . 66603
C(19) C(20) C(16) 124(3) no . . 66603
C(20) C(15) C(16) 12(1) no . 66603 66603
C(16) C(20) C(15) 54(3) no 66603 . 66603
C(20) C(16) C(15) 112(3) no . 66603 66603
N(3) C(3) H(1) 108.4 no . . .
N(3) C(3) H(2) 108.4 no . . .
N(3) C(5) H(6) 107.8 no . . .
N(3) C(5) H(7) 107.8 no . . .
N(3) C(7) H(11) 108.0 no . . .
N(3) C(7) H(12) 108.0 no . . .
N(3) C(9) H(16) 107.8 no . . .
N(3) C(9) H(17) 107.8 no . . .
C(3) C(4) H(3) 109.5 no . . .
H(1) C(3) C(4) 108.4 no . . .
H(2) C(3) C(4) 108.4 no . . .
C(3) C(4) H(4) 109.6 no . . .
C(3) C(4) H(5) 109.5 no . . .
H(2) C(3) H(1) 109.5 no . . .
H(4) C(4) H(3) 109.5 no . . .
H(5) C(4) H(3) 109.5 no . . .
H(5) C(4) H(4) 109.3 no . . .
H(6) C(5) C(6) 107.7 no . . .
H(7) C(5) C(6) 107.7 no . . .
C(5) C(6) H(8) 110.4 no . . .
C(5) C(6) H(9) 107.9 no . . .
C(5) C(6) H(10) 109.5 no . . .
H(7) C(5) H(6) 109.5 no . . .
H(9) C(6) H(8) 109.5 no . . .
H(10) C(6) H(8) 109.0 no . . .
H(10) C(6) H(9) 110.5 no . . .
H(11) C(7) C(8) 108.0 no . . .
H(12) C(7) C(8) 108.0 no . . .
C(7) C(8) H(13) 110.7 no . . .
C(7) C(8) H(14) 108.1 no . . .
C(7) C(8) H(15) 109.5 no . . .
H(12) C(7) H(11) 109.5 no . . .
H(14) C(8) H(13) 109.5 no . . .
H(15) C(8) H(13) 108.9 no . . .
H(15) C(8) H(14) 110.2 no . . .
H(16) C(9) C(10) 107.8 no . . .
C(9) C(10) H(20) 109.5 no . . .
H(17) C(9) C(10) 107.8 no . . .
C(9) C(10) H(18) 108.9 no . . .
C(9) C(10) H(19) 108.9 no . . .
H(17) C(9) H(16) 109.6 no . . .
H(20) C(10) H(18) 109.8 no . . .
H(19) C(10) H(18) 109.5 no . . .
H(20) C(10) H(19) 110.3 no . . .
C(11) C(12) H(22) 109.5 no . . .
C(11) C(12) H(21) 109.7 no . . .
C(11) C(12) H(23) 109.3 no . . .
H(22) C(12) H(21) 109.4 no . . .
H(23) C(12) H(21) 109.5 no . . .
H(23) C(12) H(22) 109.5 no . . .

loop_
_geom_bond_atom_site_label_1
_geom_bond_atom_site_label_2
_geom_bond_distance
_geom_bond_publ_flag
_geom_bond_site_symmetry_1
_geom_bond_site_symmetry_2
W(1) Cu(1) 2.643(1) yes . .
W(1) Cu(2) 2.7331(9) yes . .
W(1) S(1) 2.226(2) yes . .
W(1) S(2) 2.224(2) yes . .
W(1) S(3) 2.194(2) yes . .
W(1) S(4) 2.201(2) yes . .
Cu(1) S(1) 2.234(3) yes . .
Cu(1) S(2) 2.232(2) yes . .
Cu(1) N(1a) 1.887(4) yes . 55404
Cu(1) C(1) 1.887(4) yes . 55404
Cu(2) S(3) 2.311(2) yes . .
Cu(2) S(4) 2.306(2) yes . .
Cu(2) N(1) 2.006(4) yes . .
Cu(2) N(2) 1.903(5) yes . .
Cu(2) C(2) 1.903(5) yes . .
Cu(2) C(1a) 2.006(4) yes . .
N(1) N(1a) 1.152(6) no . .
N(1) C(1) 1.151(6) yes . .
N(1) C(1a) 0.001(7) no . .
N(2) C(2) 0.000(9) no . .
N(3) C(3) 1.53(1) no . .
N(3) C(5) 1.513(9) no . .
N(3) C(7) 1.51(1) no . .
N(3) C(9) 1.50(1) no . .
N(4) C(11) 1.15(2) no . .
N(5) C(13) 1.53(2) no . .
N(5) C(13) 1.53(2) no . 66603
N(5) C(15) 1.56(1) no . .
N(5) C(15) 1.56(1) no . 66603
N(5) C(17) 1.50(2) no . .
N(5) C(17) 1.50(2) no . 66603
N(5) C(19) 1.52(2) no . .
N(5) C(19) 1.52(2) no . 66603
N(1a) Cu(1) 1.887(4) yes . 45504
N(1a) C(1) 0.001(9) no . .
N(1a) C(1a) 1.152(6) yes . .
C(1) Cu(1) 1.887(4) yes . 45504
C(1) C(1a) 1.151(6) yes . .
C(3) C(4) 1.52(1) no . .
C(5) C(6) 1.52(1) no . .
C(7) C(8) 1.52(1) no . .
C(9) C(10) 1.53(1) no . .
C(11) C(12) 1.46(2) no . .
C(13) C(14) 1.49(2) no . .
C(13) C(15) 1.77(2) no . 66603
C(13) C(17) 1.80(2) no . 66603
C(13) C(18) 1.70(2) no . 66603
C(13) C(19) 1.75(2) no . 66603
C(14) C(17) 1.82(3) no . 66603
C(14) C(18) 0.50(3) no . 66603
C(15) C(13) 1.77(2) no . 66603
C(15) C(16) 1.51(2) no . .
C(15) C(17) 1.74(2) no . 66603
C(15) C(20) 1.70(2) no . 66603
C(16) C(19) 1.81(3) no . 66603
C(16) C(20) 0.41(3) no . 66603
C(17) C(13) 1.80(2) no . 66603
C(17) C(14) 1.82(3) no . 66603
C(17) C(15) 1.74(2) no . 66603
C(17) C(18) 1.49(2) no . .
C(17) C(19) 1.66(2) no . 66603
C(18) C(13) 1.70(2) no . 66603
C(18) C(14) 0.50(3) no . 66603
C(19) C(13) 1.75(2) no . 66603
C(19) C(16) 1.81(3) no . 66603
C(19) C(17) 1.66(2) no . 66603
C(19) C(20) 1.54(2) no . .
C(20) C(15) 1.70(2) no . 66603
C(20) C(16) 0.41(3) no . 66603
C(3) H(1) 0.95 no . .
C(3) H(2) 0.95 no . .
C(4) H(3) 0.95 no . .
C(4) H(4) 0.95 no . .
C(4) H(5) 0.95 no . .
C(5) H(6) 0.95 no . .
C(5) H(7) 0.95 no . .
C(6) H(8) 0.95 no . .
C(6) H(9) 0.95 no . .
C(6) H(10) 0.95 no . .
C(7) H(11) 0.95 no . .
C(7) H(12) 0.95 no . .
C(8) H(13) 0.95 no . .
C(8) H(14) 0.95 no . .
C(8) H(15) 0.95 no . .
C(9) H(16) 0.95 no . .
C(9) H(17) 0.95 no . .
C(10) H(18) 0.95 no . .
C(10) H(19) 0.95 no . .
C(10) H(20) 0.95 no . .
C(12) H(21) 0.95 no . .
C(12) H(22) 0.95 no . .
C(12) H(23) 0.95 no . .
